data_2233926
loop_
_publ_author_name
'Gholizadeh, Mostafa'
'Pourayoubi, Mehrdad'
'Kia, Mehdi'
'Rheingold, Arnold L.'
'Golen, James A.'

_publ_section_title
;
 1,1'-(Ethane-1,2-diyl)dipyridinium dichromate(VI)
;
_journal_coeditor_code LH5410
_journal_issue 3
_journal_name_full 'Acta Crystallographica Section E'
_journal_page_first m305
_journal_paper_doi 10.1107/S1600536812005430
_journal_volume 68
_journal_year 2012
_chemical_formula_iupac '(C12 H14 N2) [Cr2 O7]'
_chemical_formula_moiety 'C12 H14 N2 2+, Cr2 O7 2-'
_chemical_formula_sum 'C12 H14 Cr2 N2 O7'
_chemical_formula_weight 402.25
_chemical_name_systematic
;
1,1'-(Ethane-1,2-diyl)dipyridinium dichromate(VI)
;
_space_group_IT_number 4
_symmetry_cell_setting monoclinic
_symmetry_space_group_name_Hall 'P 2yb'
_symmetry_space_group_name_H-M 'P 1 21 1'
_atom_sites_solution_hydrogens geom
_atom_sites_solution_primary direct
_atom_sites_solution_secondary difmap
_audit_creation_method SHELXL-97
_cell_angle_alpha 90.00
_cell_angle_beta 91.8820(10)
_cell_angle_gamma 90.00
_cell_formula_units_Z 2
_cell_length_a 8.2882(4)
_cell_length_b 9.0722(4)
_cell_length_c 10.0179(5)
_cell_measurement_reflns_used 3255
_cell_measurement_temperature 100(2)
_cell_measurement_theta_max 26.48
_cell_measurement_theta_min 2.46
_cell_volume 752.86(6)
_computing_cell_refinement 'SAINT (Bruker, 2005)'
_computing_data_collection 'APEX2 (Bruker, 2005)'
_computing_data_reduction 'SAINT (Bruker, 2005)'
_computing_molecular_graphics 'SHELXTL (Sheldrick, 2008)'
_computing_publication_material 'SHELXTL (Sheldrick, 2008) and enCIFer (Allen <i>et al.</i>, 2004)'
_computing_structure_refinement 'SHELXL97 (Sheldrick, 2008)'
_computing_structure_solution 'SHELXS97 (Sheldrick, 2008)'
_diffrn_ambient_temperature 100(2)
_diffrn_measured_fraction_theta_full 0.990
_diffrn_measured_fraction_theta_max 0.988
_diffrn_measurement_device_type 'Bruker APEXII CCD'
_diffrn_measurement_method '\f and \w scans'
_diffrn_radiation_monochromator graphite
_diffrn_radiation_source 'fine-focus sealed tube'
_diffrn_radiation_type MoK\a
_diffrn_radiation_wavelength 0.71073
_diffrn_reflns_av_R_equivalents 0.0246
_diffrn_reflns_av_sigmaI/netI 0.0357
_diffrn_reflns_limit_h_max 9
_diffrn_reflns_limit_h_min -9
_diffrn_reflns_limit_k_max 10
_diffrn_reflns_limit_k_min -10
_diffrn_reflns_limit_l_max 12
_diffrn_reflns_limit_l_min -12
_diffrn_reflns_number 5446
_diffrn_reflns_theta_full 25.00
_diffrn_reflns_theta_max 25.34
_diffrn_reflns_theta_min 2.03
_exptl_absorpt_coefficient_mu 1.481
_exptl_absorpt_correction_T_max 0.8084
_exptl_absorpt_correction_T_min 0.7365
_exptl_absorpt_correction_type multi-scan
_exptl_absorpt_process_details '(SADABS; Bruker, 2005)'
_exptl_crystal_colour orange
_exptl_crystal_density_diffrn 1.774
_exptl_crystal_density_method 'not measured'
_exptl_crystal_description block
_exptl_crystal_F_000 408
_exptl_crystal_size_max 0.22
_exptl_crystal_size_mid 0.15
_exptl_crystal_size_min 0.15
_refine_diff_density_max 0.468
_refine_diff_density_min -0.213
_refine_ls_abs_structure_details 'Flack (1983), 1163 Friedel pairs'
_refine_ls_abs_structure_Flack 0.510(19)
_refine_ls_extinction_method none
_refine_ls_goodness_of_fit_ref 1.037
_refine_ls_hydrogen_treatment constr
_refine_ls_matrix_type full
_refine_ls_number_parameters 209
_refine_ls_number_reflns 2628
_refine_ls_number_restraints 1
_refine_ls_restrained_S_all 1.036
_refine_ls_R_factor_all 0.0285
_refine_ls_R_factor_gt 0.0273
_refine_ls_shift/su_max 0.001
_refine_ls_shift/su_mean 0.000
_refine_ls_structure_factor_coef Fsqd
_refine_ls_weighting_details 'calc w=1/[\s^2^(Fo^2^)+(0.0332P)^2^+0.2849P] where P=(Fo^2^+2Fc^2^)/3'
_refine_ls_weighting_scheme calc
_refine_ls_wR_factor_gt 0.0661
_refine_ls_wR_factor_ref 0.0673
_reflns_number_gt 2546
_reflns_number_total 2628
_reflns_threshold_expression I>2\s(I)
_cod_data_source_file lh5410.cif
_cod_data_source_block I
_cod_original_sg_symbol_H-M 'P 21'
_cod_database_code 2233926
_cod_database_fobs_code 2233926

loop_
_symmetry_equiv_pos_as_xyz
'x, y, z'
'-x, y+1/2, -z'

loop_
_atom_site_type_symbol
_atom_site_label
_atom_site_fract_x
_atom_site_fract_y
_atom_site_fract_z
_atom_site_U_iso_or_equiv
_atom_site_adp_type
_atom_site_calc_flag
_atom_site_refinement_flags
_atom_site_occupancy
_atom_site_symmetry_multiplicity
Cr Cr1 0.65538(5) 0.04259(4) 0.83530(4) 0.01584(13) Uani d . 1 1
Cr Cr2 0.35152(5) -0.03987(5) 0.64354(4) 0.01691(13) Uani d . 1 1
O O1 0.7936(2) 0.0097(2) 0.7300(2) 0.0250(5) Uani d . 1 1
O O2 0.7001(2) 0.1896(2) 0.9204(2) 0.0230(5) Uani d . 1 1
O O3 0.6343(3) -0.0968(2) 0.9351(2) 0.0241(5) Uani d . 1 1
O O4 0.4684(3) 0.0804(2) 0.7502(2) 0.0255(5) Uani d . 1 1
O O5 0.2177(3) -0.1216(3) 0.7304(2) 0.0312(6) Uani d . 1 1
O O6 0.4687(3) -0.1613(2) 0.5775(2) 0.0251(5) Uani d . 1 1
O O7 0.2677(3) 0.0602(3) 0.5277(2) 0.0294(5) Uani d . 1 1
N N1 0.2884(3) 0.3914(3) 0.6933(2) 0.0177(6) Uani d . 1 1
N N2 0.6566(3) 0.5863(3) 0.8330(2) 0.0165(6) Uani d . 1 1
C C1 0.1985(4) 0.3157(4) 0.7779(3) 0.0207(7) Uani d . 1 1
H H1 0.2448 0.2834 0.8608 0.025 Uiso calc R 1 1
C C2 0.0391(4) 0.2840(3) 0.7460(3) 0.0213(7) Uani d . 1 1
H H2 -0.0241 0.2291 0.8058 0.026 Uiso calc R 1 1
C C3 -0.0274(4) 0.3334(4) 0.6255(3) 0.0218(7) Uani d . 1 1
H H3 -0.1367 0.3118 0.6015 0.026 Uiso calc R 1 1
C C4 0.0658(4) 0.4138(4) 0.5407(3) 0.0224(7) Uani d . 1 1
H H4 0.0204 0.4503 0.4589 0.027 Uiso calc R 1 1
C C5 0.2256(4) 0.4412(4) 0.5753(3) 0.0208(7) Uani d . 1 1
H H5 0.2913 0.4949 0.5164 0.025 Uiso calc R 1 1
C C6 0.4621(4) 0.4188(3) 0.7282(3) 0.0193(7) Uani d . 1 1
H H6A 0.5255 0.4160 0.6461 0.023 Uiso calc R 1 1
H H6B 0.5033 0.3406 0.7891 0.023 Uiso calc R 1 1
C C7 0.4825(3) 0.5674(4) 0.7949(3) 0.0192(7) Uani d . 1 1
H H7A 0.4468 0.6467 0.7328 0.023 Uiso calc R 1 1
H H7B 0.4164 0.5724 0.8753 0.023 Uiso calc R 1 1
C C8 0.7158(3) 0.5188(3) 0.9456(3) 0.0179(6) Uani d . 1 1
H H8 0.6471 0.4605 0.9983 0.022 Uiso calc R 1 1
C C9 0.8761(4) 0.5360(4) 0.9823(3) 0.0217(6) Uani d . 1 1
H H9 0.9189 0.4901 1.0611 0.026 Uiso calc R 1 1
C C10 0.9750(4) 0.6206(4) 0.9038(3) 0.0219(7) Uani d . 1 1
H H10 1.0858 0.6328 0.9285 0.026 Uiso calc R 1 1
C C11 0.9116(4) 0.6876(4) 0.7886(3) 0.0197(7) Uani d . 1 1
H H11 0.9783 0.7456 0.7339 0.024 Uiso calc R 1 1
C C12 0.7493(4) 0.6681(4) 0.7551(3) 0.0197(7) Uani d . 1 1
H H12 0.7039 0.7129 0.6768 0.024 Uiso calc R 1 1

loop_
_atom_site_aniso_label
_atom_site_aniso_U_11
_atom_site_aniso_U_22
_atom_site_aniso_U_33
_atom_site_aniso_U_12
_atom_site_aniso_U_13
_atom_site_aniso_U_23
Cr1 0.0149(2) 0.0163(3) 0.0162(2) 0.0001(2) -0.00137(17) -0.0007(2)
Cr2 0.0149(2) 0.0192(3) 0.0165(2) -0.0025(2) -0.00182(17) 0.0006(2)
O1 0.0229(11) 0.0267(13) 0.0256(11) -0.0042(9) 0.0042(9) -0.0029(10)
O2 0.0232(12) 0.0214(12) 0.0239(13) 0.0036(9) -0.0064(9) -0.0039(10)
O3 0.0295(12) 0.0219(12) 0.0210(11) 0.0040(10) 0.0034(9) 0.0030(10)
O4 0.0215(11) 0.0208(12) 0.0333(13) -0.0003(9) -0.0105(9) -0.0024(10)
O5 0.0265(13) 0.0378(15) 0.0296(13) -0.0101(11) 0.0055(10) -0.0017(11)
O6 0.0278(12) 0.0271(13) 0.0206(11) 0.0027(10) 0.0020(9) -0.0025(10)
O7 0.0308(12) 0.0277(13) 0.0289(11) 0.0000(10) -0.0100(9) 0.0036(11)
N1 0.0158(13) 0.0200(14) 0.0172(12) 0.0023(11) -0.0016(10) -0.0032(11)
N2 0.0164(13) 0.0161(14) 0.0171(12) 0.0004(10) 0.0018(10) -0.0037(11)
C1 0.0259(17) 0.0168(16) 0.0189(15) 0.0023(14) -0.0047(12) -0.0011(14)
C2 0.0220(16) 0.0193(16) 0.0227(16) -0.0006(13) 0.0002(12) 0.0022(14)
C3 0.0180(16) 0.0227(17) 0.0242(16) 0.0007(13) -0.0032(12) -0.0044(14)
C4 0.0187(16) 0.0319(19) 0.0167(14) 0.0066(14) -0.0010(12) 0.0004(14)
C5 0.0230(16) 0.0236(18) 0.0160(14) 0.0010(14) 0.0025(11) 0.0007(14)
C6 0.0151(14) 0.0199(16) 0.0226(15) 0.0003(12) -0.0034(12) -0.0034(13)
C7 0.0148(15) 0.0204(16) 0.0224(15) 0.0001(13) 0.0002(11) 0.0009(14)
C8 0.0228(15) 0.0164(16) 0.0147(14) -0.0005(13) 0.0029(11) -0.0033(12)
C9 0.0294(16) 0.0213(16) 0.0142(13) 0.0052(15) -0.0021(11) -0.0054(14)
C10 0.0174(15) 0.0215(17) 0.0267(17) 0.0018(14) -0.0025(12) -0.0098(15)
C11 0.0198(15) 0.0161(15) 0.0234(17) -0.0040(12) 0.0037(12) -0.0034(13)
C12 0.0241(17) 0.0182(16) 0.0169(15) -0.0010(14) 0.0009(12) -0.0027(13)

loop_
_atom_type_symbol
_atom_type_description
_atom_type_scat_dispersion_real
_atom_type_scat_dispersion_imag
_atom_type_scat_source
C C 0.0033 0.0016 'International Tables Vol C Tables 4.2.6.8 and 6.1.1.4'
H H 0.0000 0.0000 'International Tables Vol C Tables 4.2.6.8 and 6.1.1.4'
N N 0.0061 0.0033 'International Tables Vol C Tables 4.2.6.8 and 6.1.1.4'
O O 0.0106 0.0060 'International Tables Vol C Tables 4.2.6.8 and 6.1.1.4'
Cr Cr 0.3209 0.6236 'International Tables Vol C Tables 4.2.6.8 and 6.1.1.4'

loop_
_geom_angle_atom_site_label_1
_geom_angle_atom_site_label_2
_geom_angle_atom_site_label_3
_geom_angle
O1 Cr1 O2 110.01(11)
O1 Cr1 O3 110.60(11)
O2 Cr1 O3 110.15(11)
O1 Cr1 O4 110.43(11)
O2 Cr1 O4 105.93(10)
O3 Cr1 O4 109.62(11)
O5 Cr2 O7 111.07(12)
O5 Cr2 O6 109.80(13)
O7 Cr2 O6 109.78(12)
O5 Cr2 O4 109.08(11)
O7 Cr2 O4 107.35(11)
O6 Cr2 O4 109.72(10)
Cr1 O4 Cr2 127.96(12)
C1 N1 C5 121.2(3)
C1 N1 C6 119.4(2)
C5 N1 C6 119.3(3)
C12 N2 C8 122.4(2)
C12 N2 C7 119.0(2)
C8 N2 C7 118.7(2)
N1 C1 C2 120.7(3)
N1 C1 H1 119.7
C2 C1 H1 119.7
C1 C2 C3 119.0(3)
C1 C2 H2 120.5
C3 C2 H2 120.5
C4 C3 C2 119.6(3)
C4 C3 H3 120.2
C2 C3 H3 120.2
C3 C4 C5 119.6(3)
C3 C4 H4 120.2
C5 C4 H4 120.2
N1 C5 C4 119.8(3)
N1 C5 H5 120.1
C4 C5 H5 120.1
N1 C6 C7 110.2(2)
N1 C6 H6A 109.6
C7 C6 H6A 109.6
N1 C6 H6B 109.6
C7 C6 H6B 109.6
H6A C6 H6B 108.1
N2 C7 C6 108.0(2)
N2 C7 H7A 110.1
C6 C7 H7A 110.1
N2 C7 H7B 110.1
C6 C7 H7B 110.1
H7A C7 H7B 108.4
N2 C8 C9 119.3(3)
N2 C8 H8 120.4
C9 C8 H8 120.4
C8 C9 C10 119.6(3)
C8 C9 H9 120.2
C10 C9 H9 120.2
C9 C10 C11 119.9(3)
C9 C10 H10 120.1
C11 C10 H10 120.1
C12 C11 C10 118.8(3)
C12 C11 H11 120.6
C10 C11 H11 120.6
N2 C12 C11 120.0(3)
N2 C12 H12 120.0
C11 C12 H12 120.0

loop_
_geom_bond_atom_site_label_1
_geom_bond_atom_site_label_2
_geom_bond_distance
Cr1 O1 1.611(2)
Cr1 O2 1.620(2)
Cr1 O3 1.624(2)
Cr1 O4 1.777(2)
Cr2 O5 1.612(2)
Cr2 O7 1.613(2)
Cr2 O6 1.624(2)
Cr2 O4 1.790(2)
N1 C1 1.337(4)
N1 C5 1.353(4)
N1 C6 1.491(4)
N2 C12 1.338(4)
N2 C8 1.361(4)
N2 C7 1.491(3)
C1 C2 1.379(4)
C1 H1 0.9500
C2 C3 1.385(4)
C2 H2 0.9500
C3 C4 1.376(5)
C3 H3 0.9500
C4 C5 1.380(4)
C4 H4 0.9500
C5 H5 0.9500
C6 C7 1.511(4)
C6 H6A 0.9900
C6 H6B 0.9900
C7 H7A 0.9900
C7 H7B 0.9900
C8 C9 1.376(4)
C8 H8 0.9500
C9 C10 1.386(4)
C9 H9 0.9500
C10 C11 1.392(4)
C10 H10 0.9500
C11 C12 1.387(4)
C11 H11 0.9500
C12 H12 0.9500

loop_
_geom_torsion_atom_site_label_1
_geom_torsion_atom_site_label_2
_geom_torsion_atom_site_label_3
_geom_torsion_atom_site_label_4
_geom_torsion
O1 Cr1 O4 Cr2 62.94(19)
O2 Cr1 O4 Cr2 -177.98(15)
O3 Cr1 O4 Cr2 -59.16(19)
O5 Cr2 O4 Cr1 94.27(18)
O7 Cr2 O4 Cr1 -145.29(16)
O6 Cr2 O4 Cr1 -26.04(19)
C5 N1 C1 C2 1.1(5)
C6 N1 C1 C2 -177.6(3)
N1 C1 C2 C3 -0.8(5)
C1 C2 C3 C4 -0.5(5)
C2 C3 C4 C5 1.6(5)
C1 N1 C5 C4 0.0(5)
C6 N1 C5 C4 178.7(3)
C3 C4 C5 N1 -1.3(5)
C1 N1 C6 C7 -94.5(3)
C5 N1 C6 C7 86.8(3)
C12 N2 C7 C6 100.0(3)
C8 N2 C7 C6 -79.6(3)
N1 C6 C7 N2 177.5(2)
C12 N2 C8 C9 0.7(4)
C7 N2 C8 C9 -179.7(3)
N2 C8 C9 C10 -0.5(5)
C8 C9 C10 C11 0.0(5)
C9 C10 C11 C12 0.2(5)
C8 N2 C12 C11 -0.5(5)
C7 N2 C12 C11 179.9(3)
C10 C11 C12 N2 0.1(5)

loop_
_cod_related_entry_id
_cod_related_entry_database
_cod_related_entry_code
1 ChemSpider 30657525
